data_2208004
loop_
_publ_author_name
'Hong-Xing Wang'
'Hong-Fei Wu'
'Feng-Ying Geng'
'Ren-Qing Gao'
'Hui-Chao Zhou'

_publ_section_title
;{2-[(Benzylmethylamino)methyl]ferrocene-\k^2^<i>N</i>,<i>C</i>^1^}chloro(dimethyl
 sulfoxide-\k<i>S</i>)platinum(II)
;
_journal_coeditor_code CI6737
_journal_issue 2
_journal_name_full 'Acta Crystallographica Section E'
_journal_page_first m192
_journal_page_last m193
_journal_paper_doi 10.1107/S1600536805042856
_journal_volume 62
_journal_year 2006
_chemical_formula_iupac '[Fe Pt (C5 H5) (C14 H15 N) Cl (C2 H6 O S)]'
_chemical_formula_moiety 'C21 H26 Cl Fe N O Pt S'
_chemical_formula_sum 'C21 H26 Cl Fe N O Pt S'
_chemical_formula_weight 626.88
_chemical_melting_point 483
_chemical_name_systematic
;
{2-[(Benzylmethylamino)methyl]ferrocene-\k^2^N,C^1^}
chloro(dimethyl sulfoxide-\kS)platinum(II)
;
_space_group_IT_number 14
_symmetry_cell_setting monoclinic
_symmetry_space_group_name_Hall '-P 2ybc'
_symmetry_space_group_name_H-M 'P 1 21/c 1'
_atom_sites_solution_hydrogens geom
_atom_sites_solution_primary direct
_atom_sites_solution_secondary difmap
_audit_creation_method SHELXL-97
_cell_angle_alpha 90.00
_cell_angle_beta 90.8420(10)
_cell_angle_gamma 90.00
_cell_formula_units_Z 4
_cell_length_a 12.3198(12)
_cell_length_b 9.7102(9)
_cell_length_c 18.3096(18)
_cell_measurement_reflns_used 7216
_cell_measurement_temperature 293(2)
_cell_measurement_theta_max 27.79
_cell_measurement_theta_min 2.37
_cell_volume 2190.1(4)
_computing_cell_refinement 'SAINT (Bruker, 2003)'
_computing_data_collection 'SMART (Bruker, 2003)'
_computing_data_reduction SAINT
_computing_molecular_graphics 'SHELXTL (Bruker, 1998)'
_computing_publication_material SHELXTL
_computing_structure_refinement 'SHELXL97 (Sheldrick, 1997)'
_computing_structure_solution 'SHELXS97 (Sheldrick, 1997)'
_diffrn_ambient_temperature 293(2)
_diffrn_measured_fraction_theta_full 0.997
_diffrn_measured_fraction_theta_max 0.997
_diffrn_measurement_device_type 'Bruker APEX-II CCD area-detector'
_diffrn_measurement_method '\f and \w'
_diffrn_radiation_monochromator graphite
_diffrn_radiation_source 'fine-focus sealed tube'
_diffrn_radiation_type MoK\a
_diffrn_radiation_wavelength 0.71073
_diffrn_reflns_av_R_equivalents 0.0257
_diffrn_reflns_av_sigmaI/netI 0.0287
_diffrn_reflns_limit_h_max 14
_diffrn_reflns_limit_h_min -14
_diffrn_reflns_limit_k_max 11
_diffrn_reflns_limit_k_min -11
_diffrn_reflns_limit_l_max 18
_diffrn_reflns_limit_l_min -21
_diffrn_reflns_number 11498
_diffrn_reflns_theta_full 25.03
_diffrn_reflns_theta_max 25.03
_diffrn_reflns_theta_min 2.22
_diffrn_standards_number 0
_exptl_absorpt_coefficient_mu 7.271
_exptl_absorpt_correction_T_max 0.312
_exptl_absorpt_correction_T_min 0.135
_exptl_absorpt_correction_type multi-scan
_exptl_absorpt_process_details '(SADABS; Sheldrick, 1996)'
_exptl_crystal_colour red
_exptl_crystal_density_diffrn 1.901
_exptl_crystal_density_method 'not measured'
_exptl_crystal_description Block
_exptl_crystal_F_000 1216
_exptl_crystal_size_max 0.38
_exptl_crystal_size_mid 0.20
_exptl_crystal_size_min 0.16
_refine_diff_density_max 0.671
_refine_diff_density_min -0.772
_refine_ls_extinction_method none
_refine_ls_goodness_of_fit_ref 1.054
_refine_ls_hydrogen_treatment constr
_refine_ls_matrix_type full
_refine_ls_number_parameters 247
_refine_ls_number_reflns 3872
_refine_ls_number_restraints 0
_refine_ls_restrained_S_all 1.054
_refine_ls_R_factor_all 0.0215
_refine_ls_R_factor_gt 0.0191
_refine_ls_shift/su_max 0.001
_refine_ls_shift/su_mean 0.000
_refine_ls_structure_factor_coef Fsqd
_refine_ls_weighting_details 'calc w=1/[\s^2^(Fo^2^)+(0.0219P)^2^+0.9438P] where P=(Fo^2^+2Fc^2^)/3'
_refine_ls_weighting_scheme calc
_refine_ls_wR_factor_gt 0.0465
_refine_ls_wR_factor_ref 0.0473
_reflns_number_gt 3560
_reflns_number_total 3872
_reflns_threshold_expression I>2\s(I)
_cod_data_source_file ci6737.cif
_cod_data_source_block I
_cod_original_sg_symbol_H-M 'P 21/c'
_cod_database_code 2208004
_cod_database_fobs_code 2208004

loop_
_symmetry_equiv_pos_as_xyz
'x, y, z'
'-x, y+1/2, -z+1/2'
'-x, -y, -z'
'x, -y-1/2, z-1/2'

loop_
_atom_site_label
_atom_site_fract_x
_atom_site_fract_y
_atom_site_fract_z
_atom_site_U_iso_or_equiv
_atom_site_adp_type
_atom_site_calc_flag
_atom_site_refinement_flags
_atom_site_occupancy
_atom_site_type_symbol
Pt1 0.299317(9) 0.199567(12) 0.925976(6) 0.02409(6) Uani d . 1 Pt
Fe1 0.15931(4) 0.51487(5) 0.86118(3) 0.04095(13) Uani d . 1 Fe
Cl1 0.39143(7) -0.01820(8) 0.92668(5) 0.03737(19) Uani d . 1 Cl
S1 0.15232(6) 0.09628(9) 0.96323(5) 0.03348(18) Uani d . 1 S
O1 0.0557(2) 0.1759(3) 0.98278(18) 0.0521(7) Uani d . 1 O
N1 0.4387(2) 0.3037(2) 0.88603(15) 0.0270(6) Uani d . 1 N
C1 0.2434(2) 0.3902(3) 0.93342(17) 0.0294(7) Uani d . 1 C
C2 0.3132(2) 0.4934(3) 0.90319(17) 0.0294(7) Uani d . 1 C
C3 0.2712(3) 0.6258(4) 0.9203(2) 0.0420(9) Uani d . 1 C
H3 0.3026 0.7147 0.9065 0.050 Uiso calc R 1 H
C4 0.1758(3) 0.6055(4) 0.9608(2) 0.0446(9) Uani d . 1 C
H4 0.1292 0.6785 0.9799 0.053 Uiso calc R 1 H
C5 0.1580(3) 0.4613(4) 0.9688(2) 0.0381(8) Uani d . 1 C
H5 0.0973 0.4184 0.9942 0.046 Uiso calc R 1 H
C6 0.1040(8) 0.3937(7) 0.7801(4) 0.117(3) Uani d . 1 C
H6 0.1200 0.2954 0.7744 0.141 Uiso calc R 1 H
C7 0.1634(6) 0.5014(11) 0.7507(3) 0.111(3) Uani d . 1 C
H7 0.2283 0.4937 0.7206 0.133 Uiso calc R 1 H
C8 0.1112(6) 0.6250(7) 0.7724(3) 0.095(2) Uani d . 1 C
H8 0.1333 0.7191 0.7602 0.113 Uiso calc R 1 H
C9 0.0225(5) 0.5875(7) 0.8114(4) 0.0893(19) Uani d . 1 C
H9 -0.0290 0.6515 0.8334 0.107 Uiso calc R 1 H
C10 0.0177(5) 0.4476(8) 0.8165(4) 0.100(2) Uani d . 1 C
H10 -0.0383 0.3948 0.8418 0.120 Uiso calc R 1 H
C11 0.4100(3) 0.4481(3) 0.86154(19) 0.0343(8) Uani d . 1 C
H11A 0.4705 0.5098 0.8710 0.041 Uiso calc R 1 H
H11B 0.3937 0.4490 0.8095 0.041 Uiso calc R 1 H
C12 0.5169(3) 0.3133(4) 0.9494(2) 0.0386(8) Uani d . 1 C
H12A 0.5342 0.2224 0.9666 0.058 Uiso calc R 1 H
H12B 0.4845 0.3652 0.9880 0.058 Uiso calc R 1 H
H12C 0.5821 0.3585 0.9341 0.058 Uiso calc R 1 H
C13 0.4963(2) 0.2312(4) 0.82514(18) 0.0328(7) Uani d . 1 C
H13A 0.5202 0.1418 0.8428 0.039 Uiso calc R 1 H
H13B 0.5606 0.2837 0.8132 0.039 Uiso calc R 1 H
C14 0.4296(3) 0.2101(3) 0.75580(19) 0.0319(7) Uani d . 1 C
C15 0.3513(3) 0.1083(4) 0.75057(19) 0.0382(8) Uani d . 1 C
H15 0.3381 0.0518 0.7905 0.046 Uiso calc R 1 H
C16 0.2925(3) 0.0899(4) 0.6863(2) 0.0499(10) Uani d . 1 C
H16 0.2397 0.0217 0.6835 0.060 Uiso calc R 1 H
C17 0.3116(3) 0.1715(5) 0.6268(2) 0.0526(11) Uani d . 1 C
H17 0.2717 0.1591 0.5838 0.063 Uiso calc R 1 H
C18 0.3905(3) 0.2721(4) 0.6313(2) 0.0493(10) Uani d . 1 C
H18 0.4046 0.3271 0.5909 0.059 Uiso calc R 1 H
C19 0.4485(3) 0.2913(4) 0.6954(2) 0.0407(9) Uani d . 1 C
H19 0.5011 0.3598 0.6980 0.049 Uiso calc R 1 H
C20 0.1119(3) -0.0241(4) 0.8947(2) 0.0458(9) Uani d . 1 C
H20A 0.0542 -0.0806 0.9127 0.069 Uiso calc R 1 H
H20B 0.1726 -0.0813 0.8824 0.069 Uiso calc R 1 H
H20C 0.0871 0.0245 0.8519 0.069 Uiso calc R 1 H
C21 0.1821(3) -0.0143(4) 1.0383(2) 0.0500(10) Uani d . 1 C
H21A 0.1982 0.0400 1.0809 0.075 Uiso calc R 1 H
H21B 0.2436 -0.0707 1.0270 0.075 Uiso calc R 1 H
H21C 0.1205 -0.0721 1.0474 0.075 Uiso calc R 1 H

loop_
_atom_site_aniso_label
_atom_site_aniso_U_11
_atom_site_aniso_U_22
_atom_site_aniso_U_33
_atom_site_aniso_U_12
_atom_site_aniso_U_13
_atom_site_aniso_U_23
Pt1 0.02578(8) 0.01844(8) 0.02812(9) 0.00008(4) 0.00258(5) 0.00137(4)
Fe1 0.0434(3) 0.0274(3) 0.0516(3) 0.0062(2) -0.0165(2) -0.0007(2)
Cl1 0.0401(4) 0.0246(4) 0.0476(5) 0.0076(3) 0.0068(4) 0.0058(3)
S1 0.0318(4) 0.0247(4) 0.0441(5) -0.0030(3) 0.0094(3) 0.0002(4)
O1 0.0371(14) 0.0351(15) 0.085(2) 0.0007(11) 0.0266(14) -0.0049(13)
N1 0.0265(13) 0.0258(15) 0.0287(15) -0.0029(10) -0.0022(11) 0.0034(11)
C1 0.0307(16) 0.0219(17) 0.0354(18) 0.0010(13) -0.0025(13) 0.0012(14)
C2 0.0360(17) 0.0205(17) 0.0316(17) -0.0020(13) -0.0066(13) 0.0016(13)
C3 0.050(2) 0.0204(19) 0.055(2) -0.0017(16) -0.0132(18) -0.0012(15)
C4 0.052(2) 0.027(2) 0.055(2) 0.0074(17) -0.0049(18) -0.0086(17)
C5 0.0373(18) 0.0288(19) 0.048(2) 0.0053(15) 0.0026(16) -0.0033(15)
C6 0.158(7) 0.073(4) 0.118(6) 0.039(5) -0.103(6) -0.039(4)
C7 0.098(5) 0.188(9) 0.046(3) 0.036(6) -0.033(3) -0.013(4)
C8 0.118(5) 0.081(4) 0.083(4) -0.004(4) -0.058(4) 0.025(3)
C9 0.069(3) 0.089(5) 0.109(5) 0.030(3) -0.045(3) -0.003(4)
C10 0.081(4) 0.095(5) 0.124(5) -0.028(4) -0.063(4) 0.020(4)
C11 0.0399(18) 0.0229(17) 0.040(2) -0.0055(14) -0.0014(15) 0.0054(14)
C12 0.0357(18) 0.046(2) 0.034(2) -0.0070(15) -0.0049(15) -0.0015(15)
C13 0.0249(16) 0.037(2) 0.037(2) -0.0011(14) 0.0046(14) 0.0008(15)
C14 0.0279(16) 0.038(2) 0.0306(19) -0.0002(14) 0.0073(13) -0.0024(14)
C15 0.0385(18) 0.042(2) 0.0340(19) -0.0060(16) 0.0036(15) 0.0024(16)
C16 0.046(2) 0.059(3) 0.044(2) -0.014(2) -0.0013(17) -0.004(2)
C17 0.052(2) 0.072(3) 0.033(2) 0.002(2) -0.0056(18) -0.0054(19)
C18 0.060(3) 0.055(3) 0.033(2) 0.000(2) 0.0075(18) 0.0039(18)
C19 0.043(2) 0.041(2) 0.038(2) -0.0062(16) 0.0095(16) 0.0012(16)
C20 0.042(2) 0.041(2) 0.055(2) -0.0088(17) 0.0024(17) -0.0064(18)
C21 0.052(2) 0.049(2) 0.049(2) -0.0130(19) 0.0109(18) 0.0159(19)

loop_
_atom_type_symbol
_atom_type_description
_atom_type_scat_dispersion_real
_atom_type_scat_dispersion_imag
_atom_type_scat_source
C C 0.0033 0.0016 'International Tables Vol C Tables 4.2.6.8 and 6.1.1.4'
H H 0.0000 0.0000 'International Tables Vol C Tables 4.2.6.8 and 6.1.1.4'
N N 0.0061 0.0033 'International Tables Vol C Tables 4.2.6.8 and 6.1.1.4'
O O 0.0106 0.0060 'International Tables Vol C Tables 4.2.6.8 and 6.1.1.4'
S S 0.1246 0.1234 'International Tables Vol C Tables 4.2.6.8 and 6.1.1.4'
Cl Cl 0.1484 0.1585 'International Tables Vol C Tables 4.2.6.8 and 6.1.1.4'
Fe Fe 0.3463 0.8444 'International Tables Vol C Tables 4.2.6.8 and 6.1.1.4'
Pt Pt -1.7033 8.3905 'International Tables Vol C Tables 4.2.6.8 and 6.1.1.4'

loop_
_geom_angle_atom_site_label_1
_geom_angle_atom_site_label_2
_geom_angle_atom_site_label_3
_geom_angle
_geom_angle_publ_flag
C1 Pt1 N1 82.14(11) yes
C1 Pt1 S1 96.69(9) yes
N1 Pt1 S1 177.64(7) yes
C1 Pt1 Cl1 171.17(9) yes
N1 Pt1 Cl1 92.09(7) yes
S1 Pt1 Cl1 89.31(3) yes
C6 Fe1 C10 39.7(3) ?
C6 Fe1 C8 67.9(3) ?
C10 Fe1 C8 66.8(3) ?
C6 Fe1 C7 40.3(3) ?
C10 Fe1 C7 67.1(3) ?
C8 Fe1 C7 41.0(3) ?
C6 Fe1 C9 66.5(2) ?
C10 Fe1 C9 39.3(2) ?
C8 Fe1 C9 39.3(3) ?
C7 Fe1 C9 66.9(3) ?
C6 Fe1 C4 161.2(4) ?
C10 Fe1 C4 125.2(3) ?
C8 Fe1 C4 121.0(2) ?
C7 Fe1 C4 156.8(3) ?
C9 Fe1 C4 108.9(2) ?
C6 Fe1 C5 123.9(3) ?
C10 Fe1 C5 106.8(2) ?
C8 Fe1 C5 154.6(3) ?
C7 Fe1 C5 161.5(3) ?
C9 Fe1 C5 120.3(2) ?
C4 Fe1 C5 41.01(14) ?
C6 Fe1 C2 121.4(2) ?
C10 Fe1 C2 155.2(2) ?
C8 Fe1 C2 127.9(2) ?
C7 Fe1 C2 109.4(2) ?
C9 Fe1 C2 164.3(2) ?
C4 Fe1 C2 68.10(14) ?
C5 Fe1 C2 68.36(14) ?
C6 Fe1 C3 156.8(3) ?
C10 Fe1 C3 162.4(3) ?
C8 Fe1 C3 109.5(2) ?
C7 Fe1 C3 122.3(3) ?
C9 Fe1 C3 127.1(2) ?
C4 Fe1 C3 40.52(15) ?
C5 Fe1 C3 68.79(15) ?
C2 Fe1 C3 40.69(13) ?
C6 Fe1 C1 107.0(2) ?
C10 Fe1 C1 119.5(2) ?
C8 Fe1 C1 164.3(3) ?
C7 Fe1 C1 125.6(3) ?
C9 Fe1 C1 153.9(2) ?
C4 Fe1 C1 68.64(13) ?
C5 Fe1 C1 40.59(13) ?
C2 Fe1 C1 40.96(13) ?
C3 Fe1 C1 69.00(13) ?
O1 S1 C21 106.76(19) ?
O1 S1 C20 107.35(17) ?
C21 S1 C20 101.6(2) ?
O1 S1 Pt1 120.83(11) ?
C21 S1 Pt1 110.83(12) ?
C20 S1 Pt1 107.78(13) ?
C12 N1 C13 107.3(2) ?
C12 N1 C11 108.5(2) ?
C13 N1 C11 109.0(3) ?
C12 N1 Pt1 106.0(2) ?
C13 N1 Pt1 115.01(19) ?
C11 N1 Pt1 110.80(19) ?
C5 C1 C2 106.8(3) ?
C5 C1 Pt1 138.2(3) ?
C2 C1 Pt1 114.5(2) ?
C5 C1 Fe1 68.84(19) ?
C2 C1 Fe1 68.98(17) ?
Pt1 C1 Fe1 132.60(16) ?
C3 C2 C1 108.9(3) ?
C3 C2 C11 132.5(3) ?
C1 C2 C11 118.6(3) ?
C3 C2 Fe1 69.67(19) ?
C1 C2 Fe1 70.06(17) ?
C11 C2 Fe1 125.5(2) ?
C4 C3 C2 107.3(3) ?
C4 C3 Fe1 69.2(2) ?
C2 C3 Fe1 69.65(18) ?
C4 C3 H3 126.3 ?
C2 C3 H3 126.3 ?
Fe1 C3 H3 126.3 ?
C3 C4 C5 108.8(3) ?
C3 C4 Fe1 70.3(2) ?
C5 C4 Fe1 69.7(2) ?
C3 C4 H4 125.6 ?
C5 C4 H4 125.6 ?
Fe1 C4 H4 125.6 ?
C1 C5 C4 108.3(3) ?
C1 C5 Fe1 70.6(2) ?
C4 C5 Fe1 69.3(2) ?
C1 C5 H5 125.9 ?
C4 C5 H5 125.9 ?
Fe1 C5 H5 125.9 ?
C10 C6 C7 108.5(6) ?
C10 C6 Fe1 70.9(3) ?
C7 C6 Fe1 70.7(3) ?
C10 C6 H6 125.7 ?
C7 C6 H6 125.7 ?
Fe1 C6 H6 125.7 ?
C6 C7 C8 106.5(6) ?
C6 C7 Fe1 69.0(4) ?
C8 C7 Fe1 69.4(3) ?
C6 C7 H7 126.8 ?
C8 C7 H7 126.8 ?
Fe1 C7 H7 126.8 ?
C9 C8 C7 106.9(6) ?
C9 C8 Fe1 70.5(3) ?
C7 C8 Fe1 69.6(3) ?
C9 C8 H8 126.5 ?
C7 C8 H8 126.5 ?
Fe1 C8 H8 126.5 ?
C10 C9 C8 109.8(6) ?
C10 C9 Fe1 70.1(3) ?
C8 C9 Fe1 70.2(3) ?
C10 C9 H9 125.1 ?
C8 C9 H9 125.1 ?
Fe1 C9 H9 125.1 ?
C9 C10 C6 108.2(7) ?
C9 C10 Fe1 70.6(3) ?
C6 C10 Fe1 69.4(3) ?
C9 C10 H10 125.9 ?
C6 C10 H10 125.9 ?
Fe1 C10 H10 125.9 ?
C2 C11 N1 107.9(3) ?
C2 C11 H11A 110.1 ?
N1 C11 H11A 110.1 ?
C2 C11 H11B 110.1 ?
N1 C11 H11B 110.1 ?
H11A C11 H11B 108.4 ?
N1 C12 H12A 109.5 ?
N1 C12 H12B 109.5 ?
H12A C12 H12B 109.5 ?
N1 C12 H12C 109.5 ?
H12A C12 H12C 109.5 ?
H12B C12 H12C 109.5 ?
N1 C13 C14 115.4(3) ?
N1 C13 H13A 108.4 ?
C14 C13 H13A 108.4 ?
N1 C13 H13B 108.4 ?
C14 C13 H13B 108.4 ?
H13A C13 H13B 107.5 ?
C19 C14 C15 118.6(3) ?
C19 C14 C13 119.9(3) ?
C15 C14 C13 121.5(3) ?
C14 C15 C16 120.4(3) ?
C14 C15 H15 119.8 ?
C16 C15 H15 119.8 ?
C17 C16 C15 120.5(4) ?
C17 C16 H16 119.7 ?
C15 C16 H16 119.7 ?
C16 C17 C18 119.4(4) ?
C16 C17 H17 120.3 ?
C18 C17 H17 120.3 ?
C19 C18 C17 120.1(4) ?
C19 C18 H18 119.9 ?
C17 C18 H18 119.9 ?
C18 C19 C14 120.9(3) ?
C18 C19 H19 119.5 ?
C14 C19 H19 119.5 ?
S1 C20 H20A 109.5 ?
S1 C20 H20B 109.5 ?
H20A C20 H20B 109.5 ?
S1 C20 H20C 109.5 ?
H20A C20 H20C 109.5 ?
H20B C20 H20C 109.5 ?
S1 C21 H21A 109.5 ?
S1 C21 H21B 109.5 ?
H21A C21 H21B 109.5 ?
S1 C21 H21C 109.5 ?
H21A C21 H21C 109.5 ?
H21B C21 H21C 109.5 ?

loop_
_geom_bond_atom_site_label_1
_geom_bond_atom_site_label_2
_geom_bond_distance
_geom_bond_publ_flag
Pt1 C1 1.981(3) yes
Pt1 N1 2.132(3) yes
Pt1 S1 2.1879(8) yes
Pt1 Cl1 2.3998(8) yes
Fe1 C6 2.006(5) ?
Fe1 C10 2.025(5) ?
Fe1 C8 2.027(5) ?
Fe1 C7 2.029(6) ?
Fe1 C9 2.030(4) ?
Fe1 C4 2.033(4) ?
Fe1 C5 2.038(4) ?
Fe1 C2 2.046(3) ?
Fe1 C3 2.047(4) ?
Fe1 C1 2.061(3) ?
S1 O1 1.468(3) ?
S1 C21 1.778(4) ?
S1 C20 1.781(4) ?
N1 C12 1.499(4) ?
N1 C13 1.505(4) ?
N1 C11 1.512(4) ?
C1 C5 1.422(5) ?
C1 C2 1.437(4) ?
C2 C3 1.423(5) ?
C2 C11 1.491(5) ?
C3 C4 1.412(5) ?
C3 H3 0.98 ?
C4 C5 1.426(5) ?
C4 H4 0.98 ?
C5 H5 0.98 ?
C6 C10 1.368(10) ?
C6 C7 1.391(10) ?
C6 H6 0.98 ?
C7 C8 1.421(9) ?
C7 H7 0.98 ?
C8 C9 1.363(9) ?
C8 H8 0.98 ?
C9 C10 1.362(8) ?
C9 H9 0.98 ?
C10 H10 0.98 ?
C11 H11A 0.97 ?
C11 H11B 0.97 ?
C12 H12A 0.96 ?
C12 H12B 0.96 ?
C12 H12C 0.96 ?
C13 C14 1.516(5) ?
C13 H13A 0.97 ?
C13 H13B 0.97 ?
C14 C19 1.380(5) ?
C14 C15 1.384(5) ?
C15 C16 1.384(5) ?
C15 H15 0.93 ?
C16 C17 1.370(6) ?
C16 H16 0.93 ?
C17 C18 1.380(6) ?
C17 H17 0.93 ?
C18 C19 1.378(6) ?
C18 H18 0.93 ?
C19 H19 0.93 ?
C20 H20A 0.96 ?
C20 H20B 0.96 ?
C20 H20C 0.96 ?
C21 H21A 0.96 ?
C21 H21B 0.96 ?
C21 H21C 0.96 ?

loop_
_geom_hbond_atom_site_label_D
_geom_hbond_atom_site_label_H
_geom_hbond_atom_site_label_A
_geom_hbond_site_symmetry_A
_geom_hbond_distance_DH
_geom_hbond_distance_HA
_geom_hbond_distance_DA
_geom_hbond_angle_DHA
_geom_hbond_publ_flag
C5 H5 O1 . 0.98 2.42 3.057(5) 122 y
C13 H13A Cl1 . 0.97 2.71 3.326(4) 122 y
C15 H15 Cl1 . 0.93 2.66 3.479(4) 148 y
C20 H20A O1 3_557 0.96 2.54 3.407(5) 151 y
C21 H21B Cl1 . 0.96 2.65 3.314(4) 126 y
C21 H21C O1 3_557 0.96 2.45 3.341(5) 154 y

loop_
_geom_torsion_atom_site_label_1
_geom_torsion_atom_site_label_2
_geom_torsion_atom_site_label_3
_geom_torsion_atom_site_label_4
_geom_torsion
C1 Pt1 S1 O1 0.47(18)
Cl1 Pt1 S1 O1 173.98(16)
C1 Pt1 S1 C21 -125.43(18)
Cl1 Pt1 S1 C21 48.08(16)
C1 Pt1 S1 C20 124.26(17)
Cl1 Pt1 S1 C20 -62.23(14)
C1 Pt1 N1 C12 98.9(2)
Cl1 Pt1 N1 C12 -74.43(19)
C1 Pt1 N1 C13 -142.7(2)
Cl1 Pt1 N1 C13 44.0(2)
C1 Pt1 N1 C11 -18.6(2)
Cl1 Pt1 N1 C11 168.08(19)
N1 Pt1 C1 C5 -163.5(4)
S1 Pt1 C1 C5 18.6(4)
N1 Pt1 C1 C2 6.2(2)
S1 Pt1 C1 C2 -171.7(2)
N1 Pt1 C1 Fe1 89.5(2)
S1 Pt1 C1 Fe1 -88.4(2)
C6 Fe1 C1 C5 -122.7(4)
C10 Fe1 C1 C5 -81.4(4)
C8 Fe1 C1 C5 168.9(7)
C7 Fe1 C1 C5 -163.0(4)
C9 Fe1 C1 C5 -51.6(5)
C4 Fe1 C1 C5 37.9(2)
C2 Fe1 C1 C5 118.7(3)
C3 Fe1 C1 C5 81.5(2)
C6 Fe1 C1 C2 118.6(4)
C10 Fe1 C1 C2 159.9(3)
C8 Fe1 C1 C2 50.2(8)
C7 Fe1 C1 C2 78.3(4)
C9 Fe1 C1 C2 -170.3(4)
C4 Fe1 C1 C2 -80.8(2)
C5 Fe1 C1 C2 -118.7(3)
C3 Fe1 C1 C2 -37.2(2)
C6 Fe1 C1 Pt1 14.2(4)
C10 Fe1 C1 Pt1 55.5(4)
C8 Fe1 C1 Pt1 -54.3(8)
C7 Fe1 C1 Pt1 -26.2(4)
C9 Fe1 C1 Pt1 85.3(5)
C4 Fe1 C1 Pt1 174.8(3)
C5 Fe1 C1 Pt1 136.9(3)
C2 Fe1 C1 Pt1 -104.4(3)
C3 Fe1 C1 Pt1 -141.6(3)
C5 C1 C2 C3 0.3(4)
Pt1 C1 C2 C3 -172.5(2)
Fe1 C1 C2 C3 59.0(2)
C5 C1 C2 C11 -179.1(3)
Pt1 C1 C2 C11 8.0(4)
Fe1 C1 C2 C11 -120.4(3)
C5 C1 C2 Fe1 -58.7(2)
Pt1 C1 C2 Fe1 128.45(19)
C6 Fe1 C2 C3 160.3(4)
C10 Fe1 C2 C3 -165.5(6)
C8 Fe1 C2 C3 75.1(4)
C7 Fe1 C2 C3 117.4(4)
C9 Fe1 C2 C3 44.0(8)
C4 Fe1 C2 C3 -37.9(2)
C5 Fe1 C2 C3 -82.2(2)
C1 Fe1 C2 C3 -120.1(3)
C6 Fe1 C2 C1 -79.6(4)
C10 Fe1 C2 C1 -45.4(6)
C8 Fe1 C2 C1 -164.8(3)
C7 Fe1 C2 C1 -122.5(4)
C9 Fe1 C2 C1 164.1(8)
C4 Fe1 C2 C1 82.2(2)
C5 Fe1 C2 C1 37.89(19)
C3 Fe1 C2 C1 120.1(3)
C6 Fe1 C2 C11 31.9(5)
C10 Fe1 C2 C11 66.1(6)
C8 Fe1 C2 C11 -53.2(4)
C7 Fe1 C2 C11 -11.0(4)
C9 Fe1 C2 C11 -84.3(8)
C4 Fe1 C2 C11 -166.3(3)
C5 Fe1 C2 C11 149.4(3)
C3 Fe1 C2 C11 -128.4(4)
C1 Fe1 C2 C11 111.5(3)
C1 C2 C3 C4 -0.1(4)
C11 C2 C3 C4 179.3(3)
Fe1 C2 C3 C4 59.2(2)
C1 C2 C3 Fe1 -59.3(2)
C11 C2 C3 Fe1 120.1(4)
C6 Fe1 C3 C4 -165.5(6)
C10 Fe1 C3 C4 40.9(8)
C8 Fe1 C3 C4 115.3(3)
C7 Fe1 C3 C4 159.0(3)
C9 Fe1 C3 C4 75.0(4)
C5 Fe1 C3 C4 -37.6(2)
C2 Fe1 C3 C4 -118.7(3)
C1 Fe1 C3 C4 -81.3(2)
C6 Fe1 C3 C2 -46.8(7)
C10 Fe1 C3 C2 159.6(7)
C8 Fe1 C3 C2 -126.0(3)
C7 Fe1 C3 C2 -82.3(4)
C9 Fe1 C3 C2 -166.3(3)
C4 Fe1 C3 C2 118.7(3)
C5 Fe1 C3 C2 81.1(2)
C1 Fe1 C3 C2 37.4(2)
C2 C3 C4 C5 -0.2(4)
Fe1 C3 C4 C5 59.3(3)
C2 C3 C4 Fe1 -59.5(2)
C6 Fe1 C4 C3 162.2(6)
C10 Fe1 C4 C3 -166.0(3)
C8 Fe1 C4 C3 -84.0(3)
C7 Fe1 C4 C3 -50.2(6)
C9 Fe1 C4 C3 -125.5(3)
C5 Fe1 C4 C3 119.8(3)
C2 Fe1 C4 C3 38.0(2)
C1 Fe1 C4 C3 82.3(2)
C6 Fe1 C4 C5 42.4(7)
C10 Fe1 C4 C5 74.2(3)
C8 Fe1 C4 C5 156.2(3)
C7 Fe1 C4 C5 -170.0(5)
C9 Fe1 C4 C5 114.7(3)
C2 Fe1 C4 C5 -81.8(2)
C3 Fe1 C4 C5 -119.8(3)
C1 Fe1 C4 C5 -37.5(2)
C2 C1 C5 C4 -0.5(4)
Pt1 C1 C5 C4 169.8(3)
Fe1 C1 C5 C4 -59.2(2)
C2 C1 C5 Fe1 58.8(2)
Pt1 C1 C5 Fe1 -131.0(3)
C3 C4 C5 C1 0.4(4)
Fe1 C4 C5 C1 60.0(2)
C3 C4 C5 Fe1 -59.6(3)
C6 Fe1 C5 C1 75.9(4)
C10 Fe1 C5 C1 115.9(3)
C8 Fe1 C5 C1 -173.0(5)
C7 Fe1 C5 C1 48.3(7)
C9 Fe1 C5 C1 156.5(3)
C4 Fe1 C5 C1 -119.3(3)
C2 Fe1 C5 C1 -38.22(19)
C3 Fe1 C5 C1 -82.1(2)
C6 Fe1 C5 C4 -164.8(3)
C10 Fe1 C5 C4 -124.8(3)
C8 Fe1 C5 C4 -53.7(5)
C7 Fe1 C5 C4 167.6(7)
C9 Fe1 C5 C4 -84.3(3)
C2 Fe1 C5 C4 81.1(2)
C3 Fe1 C5 C4 37.2(2)
C1 Fe1 C5 C4 119.3(3)
C8 Fe1 C6 C10 -79.8(4)
C7 Fe1 C6 C10 -118.5(6)
C9 Fe1 C6 C10 -37.1(4)
C4 Fe1 C6 C10 42.4(8)
C5 Fe1 C6 C10 74.6(4)
C2 Fe1 C6 C10 158.3(4)
C3 Fe1 C6 C10 -167.9(4)
C1 Fe1 C6 C10 115.9(4)
C10 Fe1 C6 C7 118.5(6)
C8 Fe1 C6 C7 38.7(4)
C9 Fe1 C6 C7 81.5(4)
C4 Fe1 C6 C7 160.9(6)
C5 Fe1 C6 C7 -166.8(4)
C2 Fe1 C6 C7 -83.2(4)
C3 Fe1 C6 C7 -49.3(7)
C1 Fe1 C6 C7 -125.6(4)
C10 C6 C7 C8 1.5(6)
Fe1 C6 C7 C8 -59.6(4)
C10 C6 C7 Fe1 61.1(4)
C10 Fe1 C7 C6 -37.5(4)
C8 Fe1 C7 C6 -118.0(6)
C9 Fe1 C7 C6 -80.3(4)
C4 Fe1 C7 C6 -164.5(5)
C5 Fe1 C7 C6 36.5(9)
C2 Fe1 C7 C6 116.1(4)
C3 Fe1 C7 C6 159.3(4)
C1 Fe1 C7 C6 73.2(5)
C6 Fe1 C7 C8 118.0(6)
C10 Fe1 C7 C8 80.5(4)
C9 Fe1 C7 C8 37.6(4)
C4 Fe1 C7 C8 -46.5(7)
C5 Fe1 C7 C8 154.5(6)
C2 Fe1 C7 C8 -125.9(4)
C3 Fe1 C7 C8 -82.7(4)
C1 Fe1 C7 C8 -168.8(4)
C6 C7 C8 C9 -1.7(6)
Fe1 C7 C8 C9 -60.9(4)
C6 C7 C8 Fe1 59.3(4)
C6 Fe1 C8 C9 79.4(5)
C10 Fe1 C8 C9 36.3(4)
C7 Fe1 C8 C9 117.5(6)
C4 Fe1 C8 C9 -82.0(4)
C5 Fe1 C8 C9 -43.9(7)
C2 Fe1 C8 C9 -167.2(3)
C3 Fe1 C8 C9 -125.3(4)
C1 Fe1 C8 C9 153.2(6)
C6 Fe1 C8 C7 -38.1(4)
C10 Fe1 C8 C7 -81.2(5)
C9 Fe1 C8 C7 -117.5(6)
C4 Fe1 C8 C7 160.5(4)
C5 Fe1 C8 C7 -161.4(5)
C2 Fe1 C8 C7 75.3(5)
C3 Fe1 C8 C7 117.3(5)
C1 Fe1 C8 C7 35.7(10)
C7 C8 C9 C10 1.2(6)
Fe1 C8 C9 C10 -59.2(4)
C7 C8 C9 Fe1 60.3(3)
C6 Fe1 C9 C10 37.5(5)
C8 Fe1 C9 C10 120.8(7)
C7 Fe1 C9 C10 81.5(5)
C4 Fe1 C9 C10 -122.9(5)
C5 Fe1 C9 C10 -79.3(5)
C2 Fe1 C9 C10 160.9(7)
C3 Fe1 C9 C10 -164.5(4)
C1 Fe1 C9 C10 -43.1(7)
C6 Fe1 C9 C8 -83.3(5)
C10 Fe1 C9 C8 -120.8(7)
C7 Fe1 C9 C8 -39.3(4)
C4 Fe1 C9 C8 116.3(4)
C5 Fe1 C9 C8 159.9(4)
C2 Fe1 C9 C8 40.1(10)
C3 Fe1 C9 C8 74.7(5)
C1 Fe1 C9 C8 -163.9(4)
C8 C9 C10 C6 -0.2(6)
Fe1 C9 C10 C6 -59.4(4)
C8 C9 C10 Fe1 59.2(4)
C7 C6 C10 C9 -0.8(6)
Fe1 C6 C10 C9 60.2(4)
C7 C6 C10 Fe1 -61.0(4)
C6 Fe1 C10 C9 -119.1(7)
C8 Fe1 C10 C9 -36.3(4)
C7 Fe1 C10 C9 -81.0(5)
C4 Fe1 C10 C9 76.3(5)
C5 Fe1 C10 C9 117.6(4)
C2 Fe1 C10 C9 -167.8(4)
C3 Fe1 C10 C9 45.0(10)
C1 Fe1 C10 C9 159.8(4)
C8 Fe1 C10 C6 82.9(5)
C7 Fe1 C10 C6 38.1(4)
C9 Fe1 C10 C6 119.1(7)
C4 Fe1 C10 C6 -164.6(4)
C5 Fe1 C10 C6 -123.3(5)
C2 Fe1 C10 C6 -48.7(8)
C3 Fe1 C10 C6 164.1(7)
C1 Fe1 C10 C6 -81.1(5)
C3 C2 C11 N1 157.7(3)
C1 C2 C11 N1 -23.0(4)
Fe1 C2 C11 N1 -108.0(3)
C12 N1 C11 C2 -89.9(3)
C13 N1 C11 C2 153.6(2)
Pt1 N1 C11 C2 26.1(3)
C12 N1 C13 C14 179.4(3)
C11 N1 C13 C14 -63.3(3)
Pt1 N1 C13 C14 61.8(3)
N1 C13 C14 C19 104.8(4)
N1 C13 C14 C15 -77.0(4)
C19 C14 C15 C16 -0.9(5)
C13 C14 C15 C16 -179.1(3)
C14 C15 C16 C17 0.5(6)
C15 C16 C17 C18 0.3(6)
C16 C17 C18 C19 -0.8(6)
C17 C18 C19 C14 0.5(6)
C15 C14 C19 C18 0.4(5)
C13 C14 C19 C18 178.6(3)
